data_4302296
loop_
_publ_author_name
'Sarkar, Bijay'
'Wen, Sung-Yin'
'Wang, Jyun-Hua'
'Chiou, Ling-Song'
'Liao, Ping-Kuei'
'Santra, Bidyut Kumar'
'Wang, Ju-Chun'
'Liu, C. W.'

_publ_section_title
;
 Conjugate Base of a Secondary Phosphine Selenide [P(Se)(O^i^Pr)~2~]^-^
 as the Bridging Unit for the Construction of Heterometallic
 Fe(II)--Hg(II)/Cd(II) Complexes
;
_journal_coden_ASTM INOCAJ
_journal_issue 12
_journal_name_full 'Inorganic Chemistry'
_journal_page_first 5129
_journal_page_last 5140
_journal_paper_doi 10.1021/ic8024556
_journal_volume 48
_journal_year 2009
_chemical_formula_sum 'C13 H19 Br2 Fe Hg O4 P Se'
_chemical_formula_weight 765.47
_space_group_IT_number 2
_symmetry_cell_setting triclinic
_symmetry_space_group_name_Hall '-P 1'
_symmetry_space_group_name_H-M 'P -1'
_atom_sites_solution_hydrogens geom
_atom_sites_solution_primary direct
_atom_sites_solution_secondary difmap
_audit_creation_method SHELXL-97
_cell_angle_alpha 101.9110(10)
_cell_angle_beta 91.1600(10)
_cell_angle_gamma 112.7130(10)
_cell_formula_units_Z 2
_cell_length_a 8.4692(6)
_cell_length_b 9.6595(7)
_cell_length_c 14.6288(11)
_cell_measurement_reflns_used 5390
_cell_measurement_temperature 273(2)
_cell_measurement_theta_max 24.72
_cell_measurement_theta_min 2.35
_cell_volume 1073.54(14)
_computing_cell_refinement 'Bruker SMART'
_computing_data_collection 'Bruker SMART'
_computing_data_reduction 'Bruker SAINT'
_computing_molecular_graphics 'Bruker SHELXTL'
_computing_publication_material 'Bruker SHELXTL'
_computing_structure_refinement 'SHELXL-97 (Sheldrick, 1997)'
_computing_structure_solution 'SHELXS-97 (Sheldrick, 1990)'
_diffrn_ambient_temperature 273(2)
_diffrn_measured_fraction_theta_full 0.998
_diffrn_measured_fraction_theta_max 0.998
_diffrn_measurement_device_type 'CCD area detector'
_diffrn_measurement_method 'phi and omega scans'
_diffrn_radiation_monochromator graphite
_diffrn_radiation_source 'fine-focus sealed tube'
_diffrn_radiation_type MoK\a
_diffrn_radiation_wavelength 0.71073
_diffrn_reflns_av_R_equivalents 0.0340
_diffrn_reflns_av_sigmaI/netI 0.0362
_diffrn_reflns_limit_h_max 9
_diffrn_reflns_limit_h_min -9
_diffrn_reflns_limit_k_max 11
_diffrn_reflns_limit_k_min -11
_diffrn_reflns_limit_l_max 17
_diffrn_reflns_limit_l_min -17
_diffrn_reflns_number 10843
_diffrn_reflns_theta_full 24.76
_diffrn_reflns_theta_max 24.76
_diffrn_reflns_theta_min 2.35
_exptl_absorpt_coefficient_mu 13.321
_exptl_absorpt_correction_T_max 0.3493
_exptl_absorpt_correction_T_min 0.1759
_exptl_absorpt_correction_type multi-scan
_exptl_crystal_colour colourless
_exptl_crystal_density_diffrn 2.368
_exptl_crystal_density_method 'not measured'
_exptl_crystal_description block
_exptl_crystal_F_000 708
_exptl_crystal_size_max 0.20
_exptl_crystal_size_mid 0.15
_exptl_crystal_size_min 0.10
_refine_diff_density_max 0.856
_refine_diff_density_min -1.022
_refine_diff_density_rms 0.138
_refine_ls_extinction_method none
_refine_ls_goodness_of_fit_ref 1.067
_refine_ls_hydrogen_treatment constr
_refine_ls_matrix_type full
_refine_ls_number_parameters 208
_refine_ls_number_reflns 3661
_refine_ls_number_restraints 0
_refine_ls_restrained_S_all 1.067
_refine_ls_R_factor_all 0.0339
_refine_ls_R_factor_gt 0.0292
_refine_ls_shift/su_max 0.001
_refine_ls_shift/su_mean 0.000
_refine_ls_structure_factor_coef Fsqd
_refine_ls_weighting_details 'calc w=1/[\s^2^(Fo^2^)+(0.0390P)^2^+0.5263P] where P=(Fo^2^+2Fc^2^)/3'
_refine_ls_weighting_scheme calc
_refine_ls_wR_factor_gt 0.0732
_refine_ls_wR_factor_ref 0.0749
_reflns_number_gt 3256
_reflns_number_total 3661
_reflns_threshold_expression >2sigma(I)
_cod_duplicate_entry 4333507
_cod_data_source_file ic8024556_si_001_5.cif
_cod_data_source_block 6
_cod_depositor_comments
;
The following automatic conversions were performed:
'_symmetry_cell_setting' value 'Triclinic' changed to 'triclinic'
according to '/home/saulius/struct/CIF-dictionaries/cif_core.dic'
dictionary named 'cif_core.dic' version 2.4.1 from 2010-06-29.

Automatic conversion script
Id: cif_fix_enum 1527 2010-12-29 10:47:43Z saulius 
;
_cod_database_code 4302296

loop_
_symmetry_equiv_pos_as_xyz
'x, y, z'
'-x, -y, -z'

loop_
_atom_site_label
_atom_site_type_symbol
_atom_site_fract_x
_atom_site_fract_y
_atom_site_fract_z
_atom_site_U_iso_or_equiv
_atom_site_adp_type
_atom_site_occupancy
_atom_site_symmetry_multiplicity
_atom_site_calc_flag
_atom_site_refinement_flags
_atom_site_disorder_assembly
_atom_site_disorder_group
Hg1 Hg 0.11518(3) 0.49998(2) 0.622467(16) 0.05513(10) Uani 1 1 d . . .
Fe1 Fe 0.39574(8) 0.23189(7) 0.69481(5) 0.03417(16) Uani 1 1 d . . .
Br1 Br 0.10269(7) 0.37433(6) 0.42509(4) 0.04906(15) Uani 1 1 d . . .
Br2 Br 0.41067(9) 0.71152(8) 0.65982(5) 0.0699(2) Uani 1 1 d . . .
Se1 Se -0.03679(7) 0.28312(7) 0.70078(4) 0.05176(16) Uani 1 1 d . . .
P1 P 0.18969(15) 0.27002(13) 0.77269(9) 0.0331(3) Uani 1 1 d . . .
O1 O 0.2828(4) 0.4223(4) 0.8526(2) 0.0400(8) Uani 1 1 d . . .
O2 O 0.0994(4) 0.1486(4) 0.8345(2) 0.0400(8) Uani 1 1 d . . .
O3 O 0.6405(5) 0.5482(4) 0.7698(3) 0.0620(11) Uani 1 1 d . . .
O4 O 0.4954(6) 0.1274(5) 0.8506(3) 0.0728(13) Uani 1 1 d . . .
C1 C 0.1957(8) 0.4870(7) 0.9259(4) 0.0577(15) Uani 1 1 d . . .
H1A H 0.0706 0.4356 0.9097 0.069 Uiso 1 1 calc R . .
C2 C 0.2550(15) 0.6537(9) 0.9258(6) 0.112(3) Uani 1 1 d . . .
H2A H 0.2174 0.6638 0.8661 0.168 Uiso 1 1 calc R . .
H2B H 0.3785 0.7016 0.9365 0.168 Uiso 1 1 calc R . .
H2C H 0.2074 0.7031 0.9747 0.168 Uiso 1 1 calc R . .
C3 C 0.2439(10) 0.4577(9) 1.0165(5) 0.0739(19) Uani 1 1 d . . .
H3A H 0.2038 0.3485 1.0111 0.111 Uiso 1 1 calc R . .
H3B H 0.1922 0.5013 1.0659 0.111 Uiso 1 1 calc R . .
H3C H 0.3669 0.5044 1.0309 0.111 Uiso 1 1 calc R . .
C4 C -0.0228(7) -0.0117(6) 0.7975(4) 0.0490(13) Uani 1 1 d . . .
H4A H -0.0417 -0.0342 0.7287 0.059 Uiso 1 1 calc R . .
C5 C 0.0483(9) -0.1155(7) 0.8271(6) 0.0739(19) Uani 1 1 d . . .
H5A H 0.1524 -0.1051 0.7989 0.111 Uiso 1 1 calc R . .
H5B H -0.0343 -0.2203 0.8073 0.111 Uiso 1 1 calc R . .
H5C H 0.0727 -0.0883 0.8943 0.111 Uiso 1 1 calc R . .
C6 C -0.1898(10) -0.0277(10) 0.8391(8) 0.109(3) Uani 1 1 d . . .
H6A H -0.2342 0.0398 0.8185 0.163 Uiso 1 1 calc R . .
H6B H -0.1687 -0.0004 0.9065 0.163 Uiso 1 1 calc R . .
H6C H -0.2723 -0.1324 0.8187 0.163 Uiso 1 1 calc R . .
C7 C 0.5426(7) 0.4288(6) 0.7410(4) 0.0420(11) Uani 1 1 d . . .
C8 C 0.4534(7) 0.1682(6) 0.7904(4) 0.0456(12) Uani 1 1 d . . .
C9 C 0.2396(8) 0.1287(8) 0.5662(4) 0.0664(19) Uani 1 1 d . . .
H9A H 0.1204 0.1174 0.5547 0.080 Uiso 1 1 calc R . .
C10 C 0.3844(9) 0.2527(7) 0.5561(4) 0.0577(15) Uani 1 1 d . . .
H10A H 0.3858 0.3433 0.5353 0.069 Uiso 1 1 calc R . .
C11 C 0.5295(8) 0.2219(7) 0.5764(4) 0.0533(14) Uani 1 1 d . . .
H11A H 0.6497 0.2880 0.5727 0.064 Uiso 1 1 calc R . .
C12 C 0.4725(8) 0.0812(6) 0.6006(4) 0.0535(14) Uani 1 1 d . . .
H12A H 0.5459 0.0309 0.6175 0.064 Uiso 1 1 calc R . .
C13 C 0.2918(9) 0.0213(7) 0.5965(4) 0.0663(19) Uani 1 1 d . . .
H13A H 0.2164 -0.0785 0.6079 0.080 Uiso 1 1 calc R . .

loop_
_atom_site_aniso_label
_atom_site_aniso_U_11
_atom_site_aniso_U_22
_atom_site_aniso_U_33
_atom_site_aniso_U_23
_atom_site_aniso_U_13
_atom_site_aniso_U_12
Hg1 0.06106(17) 0.05489(15) 0.05311(16) 0.02573(11) -0.00325(11) 0.02084(12)
Fe1 0.0351(4) 0.0357(3) 0.0309(4) 0.0075(3) -0.0018(3) 0.0137(3)
Br1 0.0585(3) 0.0570(3) 0.0407(3) 0.0143(2) -0.0012(2) 0.0314(3)
Br2 0.0631(4) 0.0662(4) 0.0718(4) 0.0295(3) -0.0110(3) 0.0106(3)
Se1 0.0362(3) 0.0673(4) 0.0612(4) 0.0363(3) -0.0012(2) 0.0203(3)
P1 0.0318(6) 0.0354(6) 0.0341(7) 0.0134(5) -0.0006(5) 0.0131(5)
O1 0.0402(18) 0.0391(17) 0.039(2) 0.0035(15) 0.0057(15) 0.0171(15)
O2 0.0413(19) 0.0395(17) 0.0378(19) 0.0182(15) 0.0011(15) 0.0101(15)
O3 0.052(2) 0.043(2) 0.069(3) 0.009(2) -0.005(2) -0.0016(19)
O4 0.081(3) 0.091(3) 0.065(3) 0.031(3) -0.006(2) 0.047(3)
C1 0.047(3) 0.076(4) 0.056(4) 0.001(3) 0.004(3) 0.038(3)
C2 0.201(11) 0.074(5) 0.078(6) -0.002(4) 0.014(6) 0.082(6)
C3 0.089(5) 0.095(5) 0.048(4) 0.014(3) 0.012(3) 0.049(4)
C4 0.052(3) 0.040(3) 0.046(3) 0.018(2) -0.007(2) 0.006(2)
C5 0.080(5) 0.054(4) 0.094(5) 0.035(4) 0.005(4) 0.024(3)
C6 0.056(5) 0.079(5) 0.197(11) 0.058(6) 0.021(6) 0.021(4)
C7 0.036(3) 0.052(3) 0.038(3) 0.014(2) 0.007(2) 0.016(3)
C8 0.047(3) 0.053(3) 0.041(3) 0.011(2) -0.002(2) 0.025(3)
C9 0.052(4) 0.094(5) 0.041(3) -0.013(3) -0.013(3) 0.032(4)
C10 0.084(5) 0.069(4) 0.030(3) 0.012(3) 0.001(3) 0.042(4)
C11 0.059(4) 0.065(4) 0.038(3) 0.013(3) 0.009(3) 0.027(3)
C12 0.069(4) 0.057(3) 0.040(3) 0.002(3) 0.009(3) 0.036(3)
C13 0.075(4) 0.048(3) 0.044(4) -0.013(3) 0.009(3) 0.003(3)

loop_
_atom_type_symbol
_atom_type_description
_atom_type_scat_dispersion_real
_atom_type_scat_dispersion_imag
_atom_type_scat_source
C C 0.0033 0.0016 'International Tables Vol C Tables 4.2.6.8 and 6.1.1.4'
H H 0.0000 0.0000 'International Tables Vol C Tables 4.2.6.8 and 6.1.1.4'
O O 0.0106 0.0060 'International Tables Vol C Tables 4.2.6.8 and 6.1.1.4'
P P 0.1023 0.0942 'International Tables Vol C Tables 4.2.6.8 and 6.1.1.4'
Fe Fe 0.3463 0.8444 'International Tables Vol C Tables 4.2.6.8 and 6.1.1.4'
Se Se -0.0929 2.2259 'International Tables Vol C Tables 4.2.6.8 and 6.1.1.4'
Br Br -0.2901 2.4595 'International Tables Vol C Tables 4.2.6.8 and 6.1.1.4'
Hg Hg -2.3894 9.2266 'International Tables Vol C Tables 4.2.6.8 and 6.1.1.4'

loop_
_geom_angle_atom_site_label_1
_geom_angle_atom_site_label_2
_geom_angle_atom_site_label_3
_geom_angle
_geom_angle_site_symmetry_1
_geom_angle_site_symmetry_3
_geom_angle_publ_flag
Br2 Hg1 Se1 130.93(2) . . ?
Br2 Hg1 Br1 107.28(2) . 2_566 ?
Se1 Hg1 Br1 110.71(2) . 2_566 ?
Br2 Hg1 Br1 102.55(2) . . ?
Se1 Hg1 Br1 108.99(2) . . ?
Br1 Hg1 Br1 87.395(17) 2_566 . ?
C8 Fe1 C7 93.3(2) . . ?
C8 Fe1 C13 98.9(3) . . ?
C7 Fe1 C13 155.9(2) . . ?
C8 Fe1 C10 155.7(2) . . ?
C7 Fe1 C10 94.8(3) . . ?
C13 Fe1 C10 66.1(3) . . ?
C8 Fe1 C12 90.7(2) . . ?
C7 Fe1 C12 120.3(2) . . ?
C13 Fe1 C12 39.4(2) . . ?
C10 Fe1 C12 65.5(2) . . ?
C8 Fe1 C9 136.4(3) . . ?
C7 Fe1 C9 130.0(3) . . ?
C13 Fe1 C9 39.6(3) . . ?
C10 Fe1 C9 38.6(3) . . ?
C12 Fe1 C9 65.3(2) . . ?
C8 Fe1 C11 117.8(2) . . ?
C7 Fe1 C11 90.2(2) . . ?
C13 Fe1 C11 65.7(2) . . ?
C10 Fe1 C11 39.5(2) . . ?
C12 Fe1 C11 38.5(2) . . ?
C9 Fe1 C11 65.1(2) . . ?
C8 Fe1 P1 88.44(18) . . ?
C7 Fe1 P1 91.42(16) . . ?
C13 Fe1 P1 109.54(19) . . ?
C10 Fe1 P1 114.15(18) . . ?
C12 Fe1 P1 148.22(18) . . ?
C9 Fe1 P1 94.29(18) . . ?
C11 Fe1 P1 153.58(17) . . ?
Hg1 Br1 Hg1 92.605(17) 2_566 . ?
P1 Se1 Hg1 99.84(4) . . ?
O1 P1 O2 100.65(18) . . ?
O1 P1 Fe1 106.00(13) . . ?
O2 P1 Fe1 115.29(14) . . ?
O1 P1 Se1 109.08(13) . . ?
O2 P1 Se1 101.74(13) . . ?
Fe1 P1 Se1 122.03(6) . . ?
C1 O1 P1 124.9(3) . . ?
C4 O2 P1 125.4(3) . . ?
O1 C1 C2 105.8(6) . . ?
O1 C1 C3 107.6(5) . . ?
C2 C1 C3 114.1(6) . . ?
O2 C4 C5 108.7(5) . . ?
O2 C4 C6 106.7(5) . . ?
C5 C4 C6 110.9(6) . . ?
O3 C7 Fe1 176.3(5) . . ?
O4 C8 Fe1 177.7(5) . . ?
C10 C9 C13 108.8(6) . . ?
C10 C9 Fe1 70.3(3) . . ?
C13 C9 Fe1 69.7(3) . . ?
C9 C10 C11 107.7(6) . . ?
C9 C10 Fe1 71.2(4) . . ?
C11 C10 Fe1 70.7(3) . . ?
C12 C11 C10 108.1(6) . . ?
C12 C11 Fe1 70.7(3) . . ?
C10 C11 Fe1 69.8(3) . . ?
C11 C12 C13 108.9(6) . . ?
C11 C12 Fe1 70.9(3) . . ?
C13 C12 Fe1 70.0(3) . . ?
C12 C13 C9 106.4(6) . . ?
C12 C13 Fe1 70.7(3) . . ?
C9 C13 Fe1 70.6(3) . . ?

loop_
_geom_bond_atom_site_label_1
_geom_bond_atom_site_label_2
_geom_bond_distance
_geom_bond_site_symmetry_2
_geom_bond_publ_flag
Hg1 Br2 2.5043(7) . ?
Hg1 Se1 2.5151(6) . ?
Hg1 Br1 2.7184(6) 2_566 ?
Hg1 Br1 2.8745(6) . ?
Fe1 C8 1.769(6) . ?
Fe1 C7 1.797(6) . ?
Fe1 C13 2.084(5) . ?
Fe1 C10 2.084(6) . ?
Fe1 C12 2.093(5) . ?
Fe1 C9 2.095(6) . ?
Fe1 C11 2.096(6) . ?
Fe1 P1 2.2097(14) . ?
Br1 Hg1 2.7184(6) 2_566 ?
Se1 P1 2.2276(13) . ?
P1 O1 1.584(3) . ?
P1 O2 1.597(3) . ?
O1 C1 1.482(6) . ?
O2 C4 1.469(6) . ?
O3 C7 1.114(6) . ?
O4 C8 1.139(7) . ?
C1 C2 1.491(10) . ?
C1 C3 1.492(9) . ?
C4 C5 1.479(8) . ?
C4 C6 1.517(10) . ?
C9 C10 1.380(10) . ?
C9 C13 1.416(10) . ?
C10 C11 1.411(9) . ?
C11 C12 1.380(8) . ?
C12 C13 1.407(9) . ?
